data_1517009
loop_
_publ_author_name
'Beata Cristovao'
'Barbara Miroslaw'

_publ_section_title
;
 Propeller-like heterotrinuclear CuII-LnIII-CuII compounds -
 Physicochemical properties
;
_journal_name_full
;
Inorganica Chimica Acta
;
_journal_page_first 50
_journal_page_last 57
_journal_volume 401
_journal_year 2013
_chemical_formula_moiety 'C38 H40 Br4 Cu2 N5 Eu O13, 2(N O3), 3(H2 O)'
_chemical_formula_sum 'C38 H46 Br4 Cu2 Eu N7 O22'
_chemical_formula_weight 1551.50
_space_group_IT_number 15
_symmetry_cell_setting monoclinic
_symmetry_space_group_name_Hall '-C 2yc'
_symmetry_space_group_name_H-M 'C 1 2/c 1'
_atom_sites_solution_hydrogens geom
_atom_sites_solution_primary direct
_atom_sites_solution_secondary difmap
_cell_angle_alpha 90.00
_cell_angle_beta 93.64(1)
_cell_angle_gamma 90.00
_cell_formula_units_Z 4
_cell_length_a 16.858(1)
_cell_length_b 14.033(1)
_cell_length_c 21.711(2)
_cell_measurement_reflns_used 3680
_cell_measurement_temperature 290(2)
_cell_measurement_theta_max 30.3194
_cell_measurement_theta_min 2.8973
_cell_volume 5125.8(7)
_computing_cell_refinement
;
CrysAlisPro, Oxford Diffraction Ltd.,
Version 1.171.33.66 (release 28-04-2010 CrysAlis171 .NET)
(compiled Apr 28 2010,14:27:37)
;
_computing_data_collection
;
CrysAlisPro, Oxford Diffraction Ltd.,
Version 1.171.33.66 (release 28-04-2010 CrysAlis171 .NET)
(compiled Apr 28 2010,14:27:37)
;
_computing_data_reduction
;
CrysAlisPro, Oxford Diffraction Ltd.,
Version 1.171.33.66 (release 28-04-2010 CrysAlis171 .NET)
(compiled Apr 28 2010,14:27:37)
;
_computing_structure_refinement 'SHELXL-97 (Sheldrick, 2008)'
_computing_structure_solution 'SHELXS-97 (Sheldrick, 2008)'
_diffrn_ambient_temperature 290(2)
_diffrn_detector_area_resol_mean 8.4221
_diffrn_measured_fraction_theta_full 0.995
_diffrn_measured_fraction_theta_max 0.995
_diffrn_measurement_device_type 'Xcalibur, Sapphire2, large Be window'
_diffrn_measurement_method '\w scans'
_diffrn_radiation_monochromator graphite
_diffrn_radiation_source 'Enhance (Mo) X-ray Source'
_diffrn_radiation_type MoK\a
_diffrn_radiation_wavelength 0.71073
_diffrn_reflns_av_R_equivalents 0.0410
_diffrn_reflns_av_sigmaI/netI 0.0631
_diffrn_reflns_limit_h_max 20
_diffrn_reflns_limit_h_min -20
_diffrn_reflns_limit_k_max 16
_diffrn_reflns_limit_k_min -13
_diffrn_reflns_limit_l_max 17
_diffrn_reflns_limit_l_min -26
_diffrn_reflns_number 9627
_diffrn_reflns_theta_full 25.24
_diffrn_reflns_theta_max 25.24
_diffrn_reflns_theta_min 3.05
_exptl_absorpt_coefficient_mu 5.234
_exptl_absorpt_correction_T_max 0.519
_exptl_absorpt_correction_T_min 0.207
_exptl_absorpt_correction_type analytical
_exptl_absorpt_process_details
;
CrysAlisPro, Agilent Technologies,
Version 1.171.35.11 (release 16-05-2011 CrysAlis171 .NET)
(compiled May 16 2011,17:55:39)
Analytical numeric absorption correction using a multifaceted crystal
model based on expressions derived by R.C. Clark & J.S. Reid.
(Clark, R. C. & Reid, J. S. (1995). Acta Cryst. A51, 887-897)
;
_exptl_crystal_colour green
_exptl_crystal_density_diffrn 2.011
_exptl_crystal_density_method 'not measured'
_exptl_crystal_description block
_exptl_crystal_F_000 3040
_exptl_crystal_size_max 0.30
_exptl_crystal_size_mid 0.30
_exptl_crystal_size_min 0.20
_refine_diff_density_max 1.386
_refine_diff_density_min -1.016
_refine_diff_density_rms 0.145
_refine_ls_extinction_method none
_refine_ls_goodness_of_fit_ref 1.063
_refine_ls_hydrogen_treatment constr
_refine_ls_matrix_type full
_refine_ls_number_parameters 340
_refine_ls_number_reflns 4607
_refine_ls_number_restraints 0
_refine_ls_restrained_S_all 1.063
_refine_ls_R_factor_all 0.0819
_refine_ls_R_factor_gt 0.0523
_refine_ls_shift/su_max 0.001
_refine_ls_shift/su_mean 0.000
_refine_ls_structure_factor_coef Fsqd
_refine_ls_weighting_details 'calc w=1/[\s^2^(Fo^2^)+(0.0507P)^2^+1.4582P] where P=(Fo^2^+2Fc^2^)/3'
_refine_ls_weighting_scheme calc
_refine_ls_wR_factor_gt 0.1104
_refine_ls_wR_factor_ref 0.1253
_reflns_number_gt 3346
_reflns_number_total 4607
_reflns_threshold_expression >2\s(I)
_cod_data_source_file ICA-2013-401-50-57-2.cif
_cod_data_source_block 2eu_
_cod_original_cell_volume 5125.7(7)
_cod_original_sg_symbol_H-M 'C 2/c'
_cod_database_code 1517009

loop_
_symmetry_equiv_pos_as_xyz
'x, y, z'
'-x, y, -z+1/2'
'x+1/2, y+1/2, z'
'-x+1/2, y+1/2, -z+1/2'
'-x, -y, -z'
'x, -y, z-1/2'
'-x+1/2, -y+1/2, -z'
'x+1/2, -y+1/2, z-1/2'

loop_
_atom_site_label
_atom_site_type_symbol
_atom_site_fract_x
_atom_site_fract_y
_atom_site_fract_z
_atom_site_U_iso_or_equiv
_atom_site_adp_type
_atom_site_occupancy
_atom_site_symmetry_multiplicity
_atom_site_calc_flag
_atom_site_refinement_flags
_atom_site_disorder_assembly
_atom_site_disorder_group
C1 C 0.3467(4) 0.2372(5) 0.1829(3) 0.0342(16) Uani 1 1 d . . .
C2 C 0.4063(4) 0.2849(5) 0.1540(3) 0.0363(17) Uani 1 1 d . . .
C3 C 0.3905(5) 0.3414(5) 0.1022(4) 0.048(2) Uani 1 1 d . . .
H3 H 0.4310 0.3735 0.0837 0.057 Uiso 1 1 calc R . .
C4 C 0.3120(5) 0.3484(6) 0.0792(4) 0.054(2) Uani 1 1 d . . .
C5 C 0.2527(5) 0.3049(6) 0.1068(4) 0.049(2) Uani 1 1 d . . .
H5 H 0.2007 0.3121 0.0906 0.059 Uiso 1 1 calc R . .
C6 C 0.2681(4) 0.2491(6) 0.1592(3) 0.0423(18) Uani 1 1 d . . .
C7 C 0.2020(5) 0.2049(6) 0.1874(4) 0.050(2) Uani 1 1 d . . .
H7 H 0.1529 0.2089 0.1654 0.060 Uiso 1 1 calc R . .
C8 C 0.1263(5) 0.1237(8) 0.2586(4) 0.064(3) Uani 1 1 d . . .
H8A H 0.1276 0.0547 0.2601 0.077 Uiso 0.66(3) 1 calc PR A 1
H8B H 0.0835 0.1429 0.2292 0.077 Uiso 0.66(3) 1 calc PR A 1
H8C H 0.1106 0.0699 0.2313 0.077 Uiso 0.34(3) 1 d PR A 2
H8D H 0.0860 0.1740 0.2525 0.077 Uiso 0.34(3) 1 d PR A 2
C9 C 0.1121(7) 0.1646(17) 0.3234(6) 0.063(6) Uani 0.66(3) 1 d P A 1
H9A H 0.1193 0.2332 0.3223 0.076 Uiso 0.66(3) 1 calc PR A 1
H9B H 0.0575 0.1523 0.3324 0.076 Uiso 0.66(3) 1 calc PR A 1
C9A C 0.1266(16) 0.084(3) 0.3195(13) 0.060(11) Uani 0.34(3) 1 d P A 2
H9C H 0.0714 0.0747 0.3279 0.071 Uiso 0.34(3) 1 calc PR A 2
H9D H 0.1503 0.0217 0.3173 0.071 Uiso 0.34(3) 1 calc PR A 2
C10 C 0.1620(5) 0.1274(10) 0.3710(5) 0.086(4) Uani 1 1 d . . .
H10A H 0.1481 0.0607 0.3748 0.103 Uiso 0.66(3) 1 calc PR A 1
H10B H 0.1474 0.1583 0.4087 0.103 Uiso 0.66(3) 1 calc PR A 1
H10C H 0.1487 0.0941 0.4083 0.103 Uiso 0.34(3) 1 d PR A 2
H10D H 0.1407 0.1931 0.3725 0.103 Uiso 0.34(3) 1 d PR A 2
C11 C 0.2879(4) 0.1404(5) 0.4240(4) 0.0429(19) Uani 1 1 d . . .
H11 H 0.2578 0.1503 0.4579 0.051 Uiso 1 1 calc R A .
C12 C 0.4252(4) 0.1167(5) 0.3907(3) 0.0354(16) Uani 1 1 d . . .
C13 C 0.5060(4) 0.1026(5) 0.4101(3) 0.0349(17) Uani 1 1 d . A .
C14 C 0.5346(4) 0.1150(5) 0.4705(3) 0.0398(17) Uani 1 1 d . . .
H14 H 0.5883 0.1068 0.4820 0.048 Uiso 1 1 calc R A .
C15 C 0.4812(5) 0.1400(5) 0.5133(3) 0.0424(19) Uani 1 1 d . A .
C16 C 0.4019(5) 0.1502(5) 0.4974(4) 0.0423(18) Uani 1 1 d . . .
H16 H 0.3672 0.1665 0.5272 0.051 Uiso 1 1 calc R A .
C17 C 0.3728(4) 0.1362(5) 0.4360(3) 0.0382(17) Uani 1 1 d . A .
C18 C 0.5425(5) 0.3365(6) 0.1684(4) 0.059(2) Uani 1 1 d . . .
H18A H 0.5914 0.3190 0.1906 0.089 Uiso 1 1 calc R . .
H18B H 0.5273 0.3994 0.1807 0.089 Uiso 1 1 calc R . .
H18C H 0.5496 0.3358 0.1249 0.089 Uiso 1 1 calc R . .
C19 C 0.6296(4) 0.0374(6) 0.3796(4) 0.049(2) Uani 1 1 d . A .
H19A H 0.6555 0.0196 0.3432 0.073 Uiso 1 1 calc R . .
H19B H 0.6239 -0.0178 0.4051 0.073 Uiso 1 1 calc R . .
H19C H 0.6610 0.0844 0.4022 0.073 Uiso 1 1 calc R . .
N1 N 0.2033(3) 0.1609(5) 0.2390(3) 0.0430(15) Uani 1 1 d . A .
N2 N 0.2493(4) 0.1319(5) 0.3711(3) 0.0481(17) Uani 1 1 d . A .
N3 N 0.5000 -0.0904(8) 0.2500 0.056(3) Uani 1 2 d S . .
N4 N 0.7145(5) 0.3968(6) 0.1215(5) 0.070(2) Uani 1 1 d . . .
O1 O 0.3692(3) 0.1801(4) 0.2302(2) 0.0395(12) Uani 1 1 d . A .
O2 O 0.4046(3) 0.1101(4) 0.3312(2) 0.0375(12) Uani 1 1 d . A .
O3 O 0.4815(3) 0.2700(3) 0.1822(2) 0.0395(12) Uani 1 1 d . . .
O4 O 0.5516(3) 0.0766(4) 0.3621(2) 0.0381(12) Uani 1 1 d . . .
O5 O 0.2757(4) -0.0277(4) 0.2716(3) 0.0754(19) Uani 1 1 d . A .
H5A H 0.2600 -0.0386 0.2336 0.091 Uiso 1 1 d R . .
H5B H 0.3208 -0.0581 0.2715 0.091 Uiso 1 1 d R . .
O6 O 0.4379(4) -0.0416(4) 0.2513(3) 0.0596(16) Uani 1 1 d . . .
O7 O 0.5000 -0.1789(6) 0.2500 0.083(3) Uani 1 2 d S . .
O8 O 0.6849(5) 0.4723(6) 0.1371(4) 0.096(2) Uani 1 1 d . . .
O10 O 0.7445(7) 0.3479(7) 0.1647(6) 0.158(5) Uani 1 1 d . . .
O9 O 0.7120(8) 0.3696(7) 0.0707(4) 0.149(5) Uani 1 1 d . . .
Cu1 Cu 0.29942(5) 0.13548(7) 0.29275(4) 0.0400(3) Uani 1 1 d . . .
Eu1 Eu 0.5000 0.12062(4) 0.2500 0.03252(17) Uani 1 2 d S . .
Br1 Br 0.29020(7) 0.42316(8) 0.00697(5) 0.0801(4) Uani 1 1 d . . .
Br2 Br 0.52022(6) 0.15809(8) 0.59696(4) 0.0661(3) Uani 1 1 d . . .
O11 O 0.5360(13) 0.4661(16) 0.0298(11) 0.254(10) Uiso 0.75 1 d P . .
O12 O 0.5341(10) 0.5570(12) 0.0876(8) 0.176(6) Uiso 0.75 1 d P . .

loop_
_atom_site_aniso_label
_atom_site_aniso_U_11
_atom_site_aniso_U_22
_atom_site_aniso_U_33
_atom_site_aniso_U_23
_atom_site_aniso_U_13
_atom_site_aniso_U_12
C1 0.039(4) 0.037(4) 0.026(4) 0.000(3) -0.005(3) -0.003(3)
C2 0.030(4) 0.041(4) 0.037(4) 0.009(3) -0.005(3) 0.000(3)
C3 0.059(5) 0.045(4) 0.037(5) 0.006(4) -0.012(4) -0.005(4)
C4 0.059(5) 0.053(5) 0.048(5) 0.017(4) -0.016(4) 0.000(4)
C5 0.043(5) 0.060(5) 0.042(5) 0.009(4) -0.020(4) 0.010(4)
C6 0.034(4) 0.055(5) 0.037(4) -0.001(4) -0.007(3) 0.002(4)
C7 0.043(4) 0.057(5) 0.049(5) 0.002(4) -0.009(4) 0.001(4)
C8 0.033(4) 0.099(7) 0.060(6) 0.006(5) -0.004(4) -0.005(5)
C9 0.021(6) 0.115(17) 0.054(9) 0.002(9) 0.002(6) 0.019(8)
C9A 0.036(14) 0.09(3) 0.057(19) -0.013(16) 0.016(13) 0.011(16)
C10 0.026(4) 0.169(11) 0.064(7) -0.004(7) 0.010(4) -0.003(6)
C11 0.035(4) 0.060(5) 0.034(4) 0.000(4) 0.007(3) 0.000(4)
C12 0.036(4) 0.043(4) 0.026(4) 0.005(3) -0.004(3) 0.002(4)
C13 0.035(4) 0.044(4) 0.026(4) 0.004(3) 0.002(3) -0.003(3)
C14 0.033(4) 0.056(5) 0.030(4) 0.003(4) -0.002(3) -0.002(4)
C15 0.049(5) 0.051(5) 0.026(4) 0.004(3) -0.002(3) -0.004(4)
C16 0.046(4) 0.046(4) 0.036(4) 0.000(3) 0.008(4) -0.003(4)
C17 0.039(4) 0.051(5) 0.024(4) 0.006(3) 0.001(3) -0.001(4)
C18 0.048(5) 0.068(6) 0.060(6) 0.018(5) -0.009(4) -0.015(5)
C19 0.040(4) 0.066(5) 0.041(5) 0.005(4) 0.000(4) 0.019(4)
N1 0.025(3) 0.060(4) 0.043(4) 0.009(3) -0.007(3) -0.008(3)
N2 0.033(3) 0.070(5) 0.042(4) -0.002(3) 0.004(3) 0.004(3)
N3 0.078(8) 0.058(7) 0.032(6) 0.000 -0.001(5) 0.000
N4 0.049(5) 0.055(5) 0.106(8) 0.008(5) 0.002(5) -0.013(4)
O1 0.029(2) 0.059(3) 0.030(3) 0.009(2) 0.001(2) 0.001(2)
O2 0.023(2) 0.065(3) 0.024(3) 0.002(2) -0.0071(19) 0.004(2)
O3 0.033(3) 0.042(3) 0.042(3) 0.010(2) -0.007(2) -0.012(2)
O4 0.027(2) 0.057(3) 0.030(3) 0.006(2) -0.002(2) 0.005(2)
O5 0.081(5) 0.073(4) 0.072(5) -0.005(4) 0.002(4) -0.008(4)
O6 0.061(4) 0.059(4) 0.057(4) -0.004(3) -0.003(3) -0.003(3)
O7 0.131(9) 0.046(6) 0.069(7) 0.000 -0.009(6) 0.000
O8 0.079(5) 0.085(6) 0.125(7) -0.008(5) 0.007(5) -0.002(5)
O10 0.166(10) 0.096(7) 0.194(11) 0.004(7) -0.118(9) 0.002(7)
O9 0.265(15) 0.115(7) 0.077(7) -0.025(5) 0.080(8) -0.036(8)
Cu1 0.0251(4) 0.0630(6) 0.0314(5) 0.0061(4) -0.0024(4) 0.0010(4)
Eu1 0.0265(3) 0.0459(3) 0.0244(3) 0.000 -0.0040(2) 0.000
Br1 0.0856(7) 0.0899(7) 0.0609(7) 0.0371(6) -0.0245(6) 0.0010(6)
Br2 0.0616(6) 0.1055(8) 0.0304(5) -0.0098(5) -0.0037(4) -0.0204(6)

loop_
_atom_type_symbol
_atom_type_description
_atom_type_scat_dispersion_real
_atom_type_scat_dispersion_imag
_atom_type_scat_source
C C 0.0033 0.0016 'International Tables Vol C Tables 4.2.6.8 and 6.1.1.4'
H H 0.0000 0.0000 'International Tables Vol C Tables 4.2.6.8 and 6.1.1.4'
N N 0.0061 0.0033 'International Tables Vol C Tables 4.2.6.8 and 6.1.1.4'
O O 0.0106 0.0060 'International Tables Vol C Tables 4.2.6.8 and 6.1.1.4'
Cu Cu 0.3201 1.2651 'International Tables Vol C Tables 4.2.6.8 and 6.1.1.4'
Eu Eu -0.1578 3.6682 'International Tables Vol C Tables 4.2.6.8 and 6.1.1.4'
Br Br -0.2901 2.4595 'International Tables Vol C Tables 4.2.6.8 and 6.1.1.4'

loop_
_geom_angle_atom_site_label_1
_geom_angle_atom_site_label_2
_geom_angle_atom_site_label_3
_geom_angle
_geom_angle_site_symmetry_1
_geom_angle_site_symmetry_3
O1 C1 C2 117.3(6) . .
O1 C1 C6 124.6(6) . .
C2 C1 C6 118.1(7) . .
C3 C2 O3 124.6(6) . .
C3 C2 C1 122.2(7) . .
O3 C2 C1 113.2(6) . .
C2 C3 C4 117.6(8) . .
C2 C3 H3 121.2 . .
C4 C3 H3 121.2 . .
C5 C4 C3 121.7(8) . .
C5 C4 Br1 120.5(6) . .
C3 C4 Br1 117.8(7) . .
C4 C5 C6 121.0(7) . .
C4 C5 H5 119.5 . .
C6 C5 H5 119.5 . .
C5 C6 C1 119.3(7) . .
C5 C6 C7 118.6(7) . .
C1 C6 C7 122.1(7) . .
N1 C7 C6 127.4(8) . .
N1 C7 H7 116.3 . .
C6 C7 H7 116.3 . .
C9A C8 N1 116.5(13) . .
C9A C8 C9 45.3(13) . .
N1 C8 C9 108.4(9) . .
C9A C8 H8A 65.5 . .
N1 C8 H8A 110.0 . .
C9 C8 H8A 110.0 . .
C9A C8 H8B 132.3 . .
N1 C8 H8B 110.0 . .
C9 C8 H8B 110.0 . .
H8A C8 H8B 108.4 . .
C9A C8 H8C 104.2 . .
N1 C8 H8C 107.7 . .
C9 C8 H8C 141.0 . .
H8B C8 H8C 70.1 . .
C9A C8 H8D 111.2 . .
N1 C8 H8D 108.6 . .
C9 C8 H8D 73.2 . .
H8A C8 H8D 137.4 . .
H8C C8 H8D 108.3 . .
C10 C9 C8 114.6(15) . .
C10 C9 H9A 108.6 . .
C8 C9 H9A 108.6 . .
H8D C9 H9A 85.5 . .
C10 C9 H9B 108.6 . .
C8 C9 H9B 108.6 . .
H8D C9 H9B 90.1 . .
H9A C9 H9B 107.6 . .
C8 C9 H10D 147.8 . .
H8D C9 H10D 154.4 . .
H9A C9 H10D 69.5 . .
H9B C9 H10D 102.2 . .
C10 C9A C8 124(3) . .
C10 C9A H9C 106.3 . .
C8 C9A H9C 106.3 . .
C10 C9A H9D 106.3 . .
C8 C9A H9D 106.3 . .
H9C C9A H9D 106.4 . .
C9A C10 C9 49.3(14) . .
C9A C10 N2 113.7(13) . .
C9 C10 N2 122.7(9) . .
C9A C10 H10A 63.2 . .
C9 C10 H10A 106.7 . .
N2 C10 H10A 106.7 . .
C9A C10 H10B 139.7 . .
C9 C10 H10B 106.7 . .
N2 C10 H10B 106.7 . .
H10A C10 H10B 106.6 . .
C9A C10 H10C 110.9 . .
C9 C10 H10C 129.7 . .
N2 C10 H10C 107.6 . .
H10A C10 H10C 52.9 . .
H10B C10 H10C 55.2 . .
C9A C10 H10D 107.1 . .
C9 C10 H10D 58.1 . .
N2 C10 H10D 108.9 . .
H10A C10 H10D 143.8 . .
H10B C10 H10D 56.4 . .
H10C C10 H10D 108.6 . .
N2 C11 C17 126.7(7) . .
N2 C11 H11 116.6 . .
C17 C11 H11 116.6 . .
O2 C12 C17 124.6(6) . .
O2 C12 C13 118.1(6) . .
C17 C12 C13 117.3(6) . .
C14 C13 O4 124.9(6) . .
C14 C13 C12 122.6(6) . .
O4 C13 C12 112.5(6) . .
C13 C14 C15 117.9(7) . .
C13 C14 H14 121.0 . .
C15 C14 H14 121.0 . .
C16 C15 C14 121.7(7) . .
C16 C15 Br2 120.0(6) . .
C14 C15 Br2 118.3(6) . .
C15 C16 C17 120.2(7) . .
C15 C16 H16 119.9 . .
C17 C16 H16 119.9 . .
C12 C17 C16 120.0(7) . .
C12 C17 C11 123.3(7) . .
C16 C17 C11 116.7(6) . .
O3 C18 H18A 109.5 . .
O3 C18 H18B 109.5 . .
H18A C18 H18B 109.5 . .
O3 C18 H18C 109.5 . .
H18A C18 H18C 109.5 . .
H18B C18 H18C 109.5 . .
O4 C19 H19A 109.5 . .
O4 C19 H19B 109.5 . .
H19A C19 H19B 109.5 . .
O4 C19 H19C 109.5 . .
H19A C19 H19C 109.5 . .
H19B C19 H19C 109.5 . .
C7 N1 C8 116.9(7) . .
C7 N1 Cu1 125.1(5) . .
C8 N1 Cu1 118.0(5) . .
C11 N2 C10 117.0(7) . .
C11 N2 Cu1 123.6(5) . .
C10 N2 Cu1 119.3(6) . .
O7 N3 O6 123.1(5) . 2_655
O7 N3 O6 123.1(5) . .
O6 N3 O6 113.7(10) 2_655 .
O7 N3 Eu1 180.000(1) . .
O6 N3 Eu1 56.9(5) 2_655 .
O6 N3 Eu1 56.9(5) . .
O9 N4 O8 123.6(11) . .
O9 N4 O10 121.5(11) . .
O8 N4 O10 114.8(12) . .
C1 O1 Cu1 124.8(4) . .
C1 O1 Eu1 124.3(4) . .
Cu1 O1 Eu1 110.8(2) . .
C12 O2 Cu1 125.7(4) . .
C12 O2 Eu1 123.6(4) . .
Cu1 O2 Eu1 107.44(19) . .
C2 O3 C18 117.1(5) . .
C2 O3 Eu1 116.8(4) . .
C18 O3 Eu1 126.0(4) . .
C13 O4 C19 116.0(5) . .
C13 O4 Eu1 118.2(4) . .
C19 O4 Eu1 125.3(4) . .
Cu1 O5 H5A 113.2 . .
Cu1 O5 H5B 109.7 . .
H5A O5 H5B 97.2 . .
N3 O6 Eu1 98.4(6) . .
O2 Cu1 N2 93.1(2) . .
O2 Cu1 O1 77.57(19) . .
N2 Cu1 O1 158.2(3) . .
O2 Cu1 N1 169.1(2) . .
N2 Cu1 N1 97.8(3) . .
O1 Cu1 N1 92.3(2) . .
O2 Cu1 O5 92.5(2) . .
N2 Cu1 O5 93.8(2) . .
O1 Cu1 O5 106.1(2) . .
N1 Cu1 O5 86.4(3) . .
O2 Cu1 Eu1 41.23(13) . .
N2 Cu1 Eu1 134.14(19) . .
O1 Cu1 Eu1 38.40(14) . .
N1 Cu1 Eu1 127.91(18) . .
O5 Cu1 Eu1 92.56(16) . .
O1 Eu1 O1 138.8(2) 2_655 .
O1 Eu1 O2 60.63(15) 2_655 2_655
O1 Eu1 O2 122.18(15) . 2_655
O1 Eu1 O2 122.18(15) 2_655 .
O1 Eu1 O2 60.63(15) . .
O2 Eu1 O2 173.1(2) 2_655 .
O1 Eu1 O6 134.57(19) 2_655 .
O1 Eu1 O6 86.40(19) . .
O2 Eu1 O6 104.21(18) 2_655 .
O2 Eu1 O6 69.23(18) . .
O1 Eu1 O6 86.40(19) 2_655 2_655
O1 Eu1 O6 134.57(19) . 2_655
O2 Eu1 O6 69.23(18) 2_655 2_655
O2 Eu1 O6 104.21(18) . 2_655
O6 Eu1 O6 49.5(3) . 2_655
O1 Eu1 O3 62.05(15) 2_655 2_655
O1 Eu1 O3 83.95(16) . 2_655
O2 Eu1 O3 113.46(15) 2_655 2_655
O2 Eu1 O3 72.54(16) . 2_655
O6 Eu1 O3 140.35(17) . 2_655
O6 Eu1 O3 135.38(18) 2_655 2_655
O1 Eu1 O3 83.95(16) 2_655 .
O1 Eu1 O3 62.05(15) . .
O2 Eu1 O3 72.54(16) 2_655 .
O2 Eu1 O3 113.46(15) . .
O6 Eu1 O3 135.38(18) . .
O6 Eu1 O3 140.35(17) 2_655 .
O3 Eu1 O3 70.7(2) 2_655 .
O1 Eu1 O4 120.27(14) 2_655 2_655
O1 Eu1 O4 70.29(15) . 2_655
O2 Eu1 O4 60.78(14) 2_655 2_655
O2 Eu1 O4 117.37(14) . 2_655
O6 Eu1 O4 71.36(17) . 2_655
O6 Eu1 O4 83.62(18) 2_655 2_655
O3 Eu1 O4 138.58(16) 2_655 2_655
O3 Eu1 O4 68.72(16) . 2_655
O1 Eu1 O4 70.29(15) 2_655 .
O1 Eu1 O4 120.27(14) . .
O2 Eu1 O4 117.37(14) 2_655 .
O2 Eu1 O4 60.78(14) . .
O6 Eu1 O4 83.62(18) . .
O6 Eu1 O4 71.36(17) 2_655 .
O3 Eu1 O4 68.72(16) 2_655 .
O3 Eu1 O4 138.58(16) . .
O4 Eu1 O4 152.6(2) 2_655 .
O1 Eu1 N3 110.60(12) 2_655 .
O1 Eu1 N3 110.60(12) . .
O2 Eu1 N3 86.56(12) 2_655 .
O2 Eu1 N3 86.56(12) . .
O6 Eu1 N3 24.75(14) . .
O6 Eu1 N3 24.75(14) 2_655 .
O3 Eu1 N3 144.67(11) 2_655 .
O3 Eu1 N3 144.67(11) . .
O4 Eu1 N3 76.28(11) 2_655 .
O4 Eu1 N3 76.28(11) . .
O1 Eu1 Cu1 30.80(11) 2_655 2_655
O1 Eu1 Cu1 144.87(11) . 2_655
O2 Eu1 Cu1 31.33(10) 2_655 2_655
O2 Eu1 Cu1 149.45(10) . 2_655
O6 Eu1 Cu1 117.35(14) . 2_655
O6 Eu1 Cu1 69.31(14) 2_655 2_655
O3 Eu1 Cu1 91.07(10) 2_655 2_655
O3 Eu1 Cu1 83.45(10) . 2_655
O4 Eu1 Cu1 92.10(10) 2_655 2_655
O4 Eu1 Cu1 89.49(10) . 2_655
N3 Eu1 Cu1 93.350(17) . 2_655

loop_
_geom_bond_atom_site_label_1
_geom_bond_atom_site_label_2
_geom_bond_distance
_geom_bond_site_symmetry_2
C1 O1 1.339(8) .
C1 C2 1.390(9) .
C1 C6 1.401(10) .
C2 C3 1.387(10) .
C2 O3 1.387(8) .
C3 C4 1.388(12) .
C3 H3 0.9300 .
C4 C5 1.344(11) .
C4 Br1 1.903(8) .
C5 C6 1.393(10) .
C5 H5 0.9300 .
C6 C7 1.444(10) .
C7 N1 1.280(10) .
C7 H7 0.9300 .
C8 C9A 1.43(3) .
C8 N1 1.487(9) .
C8 C9 1.551(19) .
C8 H8A 0.9700 .
C8 H8B 0.9700 .
C8 H8C 0.9847 .
C8 H8D 0.9820 .
C9 C10 1.392(17) .
C9 H9A 0.9700 .
C9 H9B 0.9700 .
C9 H10D 1.2096 .
C9A C10 1.37(3) .
C9A H9C 0.9700 .
C9A H9D 0.9700 .
C10 N2 1.473(10) .
C10 H10A 0.9700 .
C10 H10B 0.9700 .
C10 H10C 0.9734 .
C10 H10D 0.9900 .
C11 N2 1.289(9) .
C11 C17 1.440(10) .
C11 H11 0.9300 .
C12 O2 1.319(8) .
C12 C17 1.389(9) .
C12 C13 1.415(10) .
C13 C14 1.378(9) .
C13 O4 1.383(8) .
C14 C15 1.381(10) .
C14 H14 0.9300 .
C15 C16 1.366(11) .
C15 Br2 1.909(7) .
C16 C17 1.404(10) .
C16 H16 0.9300 .
C18 O3 1.435(8) .
C18 H18A 0.9600 .
C18 H18B 0.9600 .
C18 H18C 0.9600 .
C19 O4 1.454(8) .
C19 H19A 0.9600 .
C19 H19B 0.9600 .
C19 H19C 0.9600 .
N1 Cu1 1.967(6) .
N2 Cu1 1.948(6) .
N3 O7 1.241(13) .
N3 O6 1.253(7) 2_655
N3 O6 1.253(7) .
N3 Eu1 2.961(11) .
N4 O9 1.165(12) .
N4 O8 1.229(10) .
N4 O10 1.244(12) .
O1 Cu1 1.955(4) .
O1 Eu1 2.371(5) .
O2 Cu1 1.945(4) .
O2 Eu1 2.465(4) .
O3 Eu1 2.569(5) .
O4 Eu1 2.606(5) .
O5 Cu1 2.365(6) .
O5 H5A 0.8636 .
O5 H5B 0.8727 .
O6 Eu1 2.507(6) .
Cu1 Eu1 3.5688(8) .
Eu1 O1 2.371(5) 2_655
Eu1 O2 2.465(4) 2_655
Eu1 O6 2.507(6) 2_655
Eu1 O3 2.569(5) 2_655
Eu1 O4 2.606(5) 2_655
Eu1 Cu1 3.5688(8) 2_655
O11 O12 1.79(3) .
